data_7049558
loop_
_publ_author_name
'Shen, Kaiji'
'Diskin-Posner, Yael'
'Shimon, Linda J. W.'
'Leitus, Gregory'
'Carmieli, Raanan'
'Neumann, Ronny'

_publ_section_title
;
 Aerobic oxygenation catalyzed by first row transition metal complexes
 coordinated by tetradentate mono-carbon bridged bis-phenanthroline
 ligands: intra- versus intermolecular carbon-hydrogen bond activation.
;
_journal_issue 19
_journal_name_full 'Dalton transactions (Cambridge, England : 2003)'
_journal_page_first 6396
_journal_page_last 6407
_journal_paper_doi 10.1039/c9dt00828d
_journal_volume 48
_journal_year 2019
_chemical_formula_moiety 'C58 H46 Co2 N8 O2, 2(F6 P), 2(C2 H3 N)'
_chemical_formula_sum 'C62 H52 Co2 F12 N10 O2 P2'
_chemical_formula_weight 1376.93
_space_group_crystal_system triclinic
_space_group_IT_number 2
_space_group_name_Hall '-P 1'
_space_group_name_H-M_alt 'P -1'
_symmetry_space_group_name_Hall '-P 1'
_symmetry_space_group_name_H-M 'P -1'
_atom_sites_solution_hydrogens geom
_audit_creation_method SHELXL-2016/4
_audit_update_record
;
2018-12-02 deposited with the CCDC.    2019-04-03 downloaded from the CCDC.
;
_cell_angle_alpha 102.318(2)
_cell_angle_beta 97.292(2)
_cell_angle_gamma 92.148(2)
_cell_formula_units_Z 1
_cell_length_a 9.4342(2)
_cell_length_b 12.4800(3)
_cell_length_c 12.6695(2)
_cell_measurement_reflns_used 10629
_cell_measurement_temperature 100(2)
_cell_measurement_theta_max 79.2040
_cell_measurement_theta_min 4.5520
_cell_volume 1442.35(5)
_computing_cell_refinement 'CrysAlisPro 1.171.39.4c (Rigaku OD, 2015)'
_computing_data_collection 'CrysAlisPro 1.171.39.4c (Rigaku OD, 2015)'
_computing_data_reduction 'CrysAlisPro 1.171.39.4c (Rigaku OD, 2015)'
_computing_structure_refinement 'SHELXL-2016/4 (Sheldrick, 2016)'
_computing_structure_solution 'SHELXT 2014/5 (Sheldrick, 2014)'
_diffrn_ambient_temperature 100(2)
_diffrn_measured_fraction_theta_full 0.996
_diffrn_measured_fraction_theta_max 0.994
_diffrn_measurement_device_type 'XtaLAB Pro: Kappa dual offset/far'
_diffrn_measurement_method 'omega scans'
_diffrn_radiation_type CuK\a
_diffrn_radiation_wavelength 1.54184
_diffrn_reflns_av_R_equivalents 0.0403
_diffrn_reflns_av_unetI/netI 0.0352
_diffrn_reflns_Laue_measured_fraction_full 0.996
_diffrn_reflns_Laue_measured_fraction_max 0.994
_diffrn_reflns_limit_h_max 8
_diffrn_reflns_limit_h_min -11
_diffrn_reflns_limit_k_max 15
_diffrn_reflns_limit_k_min -15
_diffrn_reflns_limit_l_max 15
_diffrn_reflns_limit_l_min -15
_diffrn_reflns_number 24449
_diffrn_reflns_point_group_measured_fraction_full 0.996
_diffrn_reflns_point_group_measured_fraction_max 0.994
_diffrn_reflns_theta_full 67.684
_diffrn_reflns_theta_max 74.500
_diffrn_reflns_theta_min 4.522
_diffrn_source 'fine-focus sealed X-ray tube'
_exptl_absorpt_coefficient_mu 5.857
_exptl_absorpt_correction_T_max 1.00000
_exptl_absorpt_correction_T_min 0.70489
_exptl_absorpt_correction_type multi-scan
_exptl_absorpt_process_details
;
CrysAlisPro 1.171.39.4c (Rigaku Oxford Diffraction, 2015)
Empirical absorption correction using spherical harmonics,
 implemented in SCALE3 ABSPACK scaling algorithm.
;
_exptl_crystal_colour colourless
_exptl_crystal_density_diffrn 1.585
_exptl_crystal_description plate
_exptl_crystal_F_000 702
_exptl_crystal_size_max 0.100
_exptl_crystal_size_mid 0.060
_exptl_crystal_size_min 0.020
_refine_diff_density_max 0.930
_refine_diff_density_min -0.499
_refine_diff_density_rms 0.075
_refine_ls_extinction_method none
_refine_ls_goodness_of_fit_ref 1.074
_refine_ls_hydrogen_treatment constr
_refine_ls_matrix_type full
_refine_ls_number_parameters 408
_refine_ls_number_reflns 5864
_refine_ls_number_restraints 12
_refine_ls_restrained_S_all 1.073
_refine_ls_R_factor_all 0.0584
_refine_ls_R_factor_gt 0.0532
_refine_ls_shift/su_max 0.001
_refine_ls_shift/su_mean 0.000
_refine_ls_structure_factor_coef Fsqd
_refine_ls_weighting_details 'w=1/[\s^2^(Fo^2^)+(0.0983P)^2^+0.7214P] where P=(Fo^2^+2Fc^2^)/3'
_refine_ls_weighting_scheme calc
_refine_ls_wR_factor_gt 0.1482
_refine_ls_wR_factor_ref 0.1526
_reflns_Friedel_coverage 0.000
_reflns_number_gt 5247
_reflns_number_total 5864
_reflns_threshold_expression 'I > 2\s(I)'
_cod_data_source_file c9dt00828d2.cif
_cod_data_source_block compound10
_cod_depositor_comments 'Adding full bibliography for 7049557--7049569.cif.'
_cod_database_code 7049558
_shelx_shelxl_version_number 2016/4
_shelx_space_group_comment
;
The symmetry employed for this shelxl refinement is uniquely defined
by the following loop, which should always be used as a source of
symmetry information in preference to the above space-group names.
They are only intended as comments.
;
_shelx_estimated_absorpt_t_min 0.592
_shelx_estimated_absorpt_t_max 0.892

loop_
_space_group_symop_operation_xyz
'x, y, z'
'-x, -y, -z'

loop_
_atom_site_label
_atom_site_type_symbol
_atom_site_fract_x
_atom_site_fract_y
_atom_site_fract_z
_atom_site_U_iso_or_equiv
_atom_site_adp_type
_atom_site_occupancy
_atom_site_site_symmetry_order
_atom_site_calc_flag
_atom_site_refinement_flags_posn
_atom_site_refinement_flags_adp
CO01 Co 0.58101(4) 0.46595(3) 0.39968(3) 0.02439(14) Uani 1 1 d . .
O1 O 0.47096(19) 0.38937(15) 0.49979(15) 0.0260(4) Uani 1 1 d . .
N004 N 0.7283(2) 0.36991(18) 0.45826(18) 0.0245(4) Uani 1 1 d . .
N005 N 0.7848(2) 0.52300(19) 0.35064(18) 0.0264(5) Uani 1 1 d . .
N006 N 0.5416(2) 0.45852(19) 0.70589(18) 0.0252(5) Uani 1 1 d . .
N008 N 0.4537(3) 0.6605(2) 0.7617(2) 0.0303(5) Uani 1 1 d . .
C1 C 0.8141(3) 0.6020(2) 0.3002(2) 0.0308(6) Uani 1 1 d . .
H1 H 0.743289 0.652375 0.289934 0.037 Uiso 1 1 calc R U
C2 C 0.9459(3) 0.6149(3) 0.2610(2) 0.0350(6) Uani 1 1 d . .
H2 H 0.962791 0.672243 0.224469 0.042 Uiso 1 1 calc R U
C3 C 1.0492(3) 0.5431(3) 0.2765(2) 0.0349(6) Uani 1 1 d . .
H3 H 1.137822 0.549634 0.249457 0.042 Uiso 1 1 calc R U
C4 C 1.0239(3) 0.4603(3) 0.3321(2) 0.0308(6) Uani 1 1 d . .
C5 C 0.8890(3) 0.4535(2) 0.3673(2) 0.0257(5) Uani 1 1 d . .
C6 C 1.1258(3) 0.3820(3) 0.3540(2) 0.0351(6) Uani 1 1 d . .
H6 H 1.217954 0.386910 0.332071 0.042 Uiso 1 1 calc R U
C7 C 1.0930(3) 0.3016(3) 0.4053(2) 0.0357(7) Uani 1 1 d . .
H7 H 1.162009 0.250437 0.417369 0.043 Uiso 1 1 calc R U
C8 C 0.9565(3) 0.2922(2) 0.4417(2) 0.0289(6) Uani 1 1 d . .
C9 C 0.8580(3) 0.3700(2) 0.4239(2) 0.0251(5) Uani 1 1 d . .
C10 C 0.9121(3) 0.2109(2) 0.4940(2) 0.0312(6) Uani 1 1 d . .
H10 H 0.974086 0.155305 0.506595 0.037 Uiso 1 1 calc R U
C11 C 0.7788(3) 0.2118(2) 0.5271(2) 0.0302(6) Uani 1 1 d . .
H11 H 0.748292 0.156321 0.561808 0.036 Uiso 1 1 calc R U
C12 C 0.6877(3) 0.2944(2) 0.5096(2) 0.0251(5) Uani 1 1 d . .
C13 C 0.5397(3) 0.3118(2) 0.5480(2) 0.0269(5) Uani 1 1 d . .
C14 C 0.5714(3) 0.3552(2) 0.6723(2) 0.0269(5) Uani 1 1 d . .
C15 C 0.6339(3) 0.2960(3) 0.7472(3) 0.0333(6) Uani 1 1 d . .
H15 H 0.649102 0.220281 0.723675 0.040 Uiso 1 1 calc R U
C16 C 0.6725(3) 0.3484(3) 0.8544(3) 0.0343(6) Uani 1 1 d . .
H16 H 0.716492 0.309141 0.904871 0.041 Uiso 1 1 calc R U
C17 C 0.6473(3) 0.4603(3) 0.8901(2) 0.0311(6) Uani 1 1 d . .
C18 C 0.5751(3) 0.5107(2) 0.8116(2) 0.0280(6) Uani 1 1 d . .
C19 C 0.6880(3) 0.5244(3) 0.9986(2) 0.0357(6) Uani 1 1 d . .
H19 H 0.740333 0.492450 1.051850 0.043 Uiso 1 1 calc R U
C20 C 0.6528(3) 0.6302(3) 1.0262(2) 0.0357(6) Uani 1 1 d . .
H20 H 0.683049 0.671662 1.098214 0.043 Uiso 1 1 calc R U
C21 C 0.5704(3) 0.6810(3) 0.9488(2) 0.0326(6) Uani 1 1 d . .
C22 C 0.5327(3) 0.6213(2) 0.8410(2) 0.0274(5) Uani 1 1 d . .
C23 C 0.5233(4) 0.7880(3) 0.9751(3) 0.0384(7) Uani 1 1 d . .
H23 H 0.548044 0.832548 1.046398 0.046 Uiso 1 1 calc R U
C24 C 0.4413(4) 0.8265(3) 0.8962(3) 0.0415(7) Uani 1 1 d . .
H24 H 0.406483 0.897821 0.912699 0.050 Uiso 1 1 calc R U
C25 C 0.4085(3) 0.7603(3) 0.7903(3) 0.0380(7) Uani 1 1 d . .
H25 H 0.351045 0.788632 0.736750 0.046 Uiso 1 1 calc R U
C26 C 0.4515(3) 0.2045(2) 0.5250(3) 0.0350(7) Uani 1 1 d . U
H26A H 0.359120 0.217217 0.553378 0.042 Uiso 1 1 calc R U
H26B H 0.502437 0.153419 0.564144 0.042 Uiso 1 1 calc R U
C27 C 0.4223(4) 0.1510(3) 0.4027(4) 0.0524(9) Uani 1 1 d . U
H27A H 0.381293 0.206311 0.364242 0.063 Uiso 1 1 calc R U
H27B H 0.515593 0.134228 0.377220 0.063 Uiso 1 1 calc R U
C28 C 0.3235(5) 0.0464(4) 0.3665(4) 0.0655(12) Uani 1 1 d . U
H28A H 0.228275 0.063141 0.388264 0.079 Uiso 1 1 calc R U
H28B H 0.361966 -0.008884 0.406165 0.079 Uiso 1 1 calc R U
C29 C 0.3037(6) -0.0056(4) 0.2417(5) 0.0801(15) Uani 1 1 d . .
H29A H 0.266652 0.048411 0.201138 0.120 Uiso 1 1 calc R U
H29B H 0.235886 -0.070280 0.225609 0.120 Uiso 1 1 calc R U
H29C H 0.396227 -0.027662 0.219812 0.120 Uiso 1 1 calc R U
P1 P 0.82365(10) -0.05504(7) 0.25428(7) 0.0445(2) Uani 1 1 d . .
F1 F 0.9433(4) -0.1338(3) 0.2114(4) 0.1023(11) Uani 1 1 d . .
F2 F 0.7127(3) -0.1587(2) 0.2368(2) 0.0713(7) Uani 1 1 d . .
F3 F 0.8689(4) -0.0639(3) 0.3756(2) 0.0871(9) Uani 1 1 d . .
F4 F 0.7058(3) 0.0242(2) 0.2907(2) 0.0699(7) Uani 1 1 d . .
F5 F 0.9352(3) 0.0472(2) 0.2710(2) 0.0697(7) Uani 1 1 d . .
F6 F 0.7778(3) -0.0458(2) 0.1293(2) 0.0731(7) Uani 1 1 d . .
N015 N 0.8725(6) 0.3169(4) 0.0898(4) 0.0877(14) Uani 1 1 d . .
C30 C 0.9520(6) 0.2515(4) 0.0840(4) 0.0687(12) Uani 1 1 d . .
C31 C 1.0524(8) 0.1669(6) 0.0819(6) 0.099(2) Uani 1 1 d . .
H31A H 1.149186 0.200798 0.108984 0.148 Uiso 1 1 calc R U
H31B H 1.049522 0.124684 0.006828 0.148 Uiso 1 1 calc R U
H31C H 1.026664 0.117702 0.128261 0.148 Uiso 1 1 calc R U

loop_
_atom_site_aniso_label
_atom_site_aniso_U_11
_atom_site_aniso_U_22
_atom_site_aniso_U_33
_atom_site_aniso_U_23
_atom_site_aniso_U_13
_atom_site_aniso_U_12
CO01 0.0171(2) 0.0298(2) 0.0270(2) 0.00738(17) 0.00269(15) 0.00572(15)
O1 0.0193(9) 0.0295(9) 0.0295(9) 0.0071(8) 0.0024(7) 0.0047(7)
N004 0.0179(10) 0.0289(11) 0.0261(11) 0.0053(9) 0.0013(8) 0.0035(8)
N005 0.0202(11) 0.0321(12) 0.0257(11) 0.0046(9) 0.0025(8) 0.0009(9)
N006 0.0172(10) 0.0333(12) 0.0264(11) 0.0095(9) 0.0024(8) 0.0042(8)
N008 0.0276(12) 0.0311(12) 0.0305(12) 0.0057(10) -0.0011(9) 0.0052(9)
C1 0.0276(14) 0.0351(15) 0.0295(14) 0.0072(11) 0.0038(11) 0.0006(11)
C2 0.0301(15) 0.0435(17) 0.0313(14) 0.0084(12) 0.0056(11) -0.0050(12)
C3 0.0246(14) 0.0460(17) 0.0321(14) 0.0028(13) 0.0073(11) -0.0023(12)
C4 0.0204(13) 0.0416(15) 0.0261(13) -0.0017(11) 0.0029(10) -0.0009(11)
C5 0.0179(12) 0.0335(14) 0.0234(12) 0.0015(10) 0.0021(9) 0.0033(10)
C6 0.0200(13) 0.0495(18) 0.0324(15) 0.0005(13) 0.0048(11) 0.0051(12)
C7 0.0231(14) 0.0472(17) 0.0338(15) 0.0014(13) 0.0027(11) 0.0122(12)
C8 0.0225(13) 0.0367(14) 0.0250(13) 0.0019(11) 0.0002(10) 0.0080(11)
C9 0.0182(12) 0.0312(13) 0.0233(12) 0.0013(10) 0.0002(9) 0.0055(10)
C10 0.0276(14) 0.0358(15) 0.0287(14) 0.0039(11) 0.0009(11) 0.0123(11)
C11 0.0266(14) 0.0334(14) 0.0313(14) 0.0085(11) 0.0028(11) 0.0070(11)
C12 0.0219(12) 0.0279(13) 0.0246(12) 0.0047(10) 0.0006(10) 0.0042(10)
C13 0.0217(12) 0.0280(13) 0.0330(14) 0.0103(11) 0.0045(10) 0.0060(10)
C14 0.0205(12) 0.0305(13) 0.0329(14) 0.0119(11) 0.0057(10) 0.0057(10)
C15 0.0327(15) 0.0353(15) 0.0364(15) 0.0143(12) 0.0083(12) 0.0099(12)
C16 0.0295(14) 0.0438(16) 0.0350(15) 0.0174(13) 0.0073(11) 0.0102(12)
C17 0.0243(13) 0.0420(16) 0.0308(14) 0.0140(12) 0.0070(11) 0.0067(11)
C18 0.0193(12) 0.0362(14) 0.0297(13) 0.0095(11) 0.0035(10) 0.0038(10)
C19 0.0341(15) 0.0472(17) 0.0277(14) 0.0126(13) 0.0029(11) 0.0078(13)
C20 0.0313(15) 0.0477(17) 0.0274(14) 0.0086(13) 0.0008(11) 0.0034(13)
C21 0.0263(14) 0.0394(16) 0.0313(14) 0.0071(12) 0.0016(11) 0.0020(11)
C22 0.0202(12) 0.0334(14) 0.0294(13) 0.0087(11) 0.0023(10) 0.0031(10)
C23 0.0370(16) 0.0385(16) 0.0358(16) 0.0024(13) 0.0003(12) 0.0033(13)
C24 0.0456(18) 0.0342(16) 0.0402(17) 0.0023(13) -0.0033(14) 0.0083(13)
C25 0.0374(16) 0.0336(15) 0.0398(16) 0.0064(13) -0.0055(13) 0.0076(12)
C26 0.0256(14) 0.0301(14) 0.0557(19) 0.0170(13) 0.0159(13) 0.0051(11)
C27 0.0302(17) 0.0373(17) 0.086(3) 0.0027(17) 0.0138(17) 0.0032(13)
C28 0.050(2) 0.055(2) 0.091(3) 0.017(2) 0.002(2) 0.0028(18)
C29 0.065(3) 0.055(3) 0.109(4) 0.007(3) -0.013(3) 0.005(2)
P1 0.0495(5) 0.0339(4) 0.0443(5) 0.0013(3) -0.0053(4) 0.0111(4)
F1 0.097(2) 0.0698(18) 0.148(3) 0.0198(19) 0.043(2) 0.0428(17)
F2 0.098(2) 0.0477(13) 0.0608(15) 0.0021(11) 0.0058(14) -0.0131(13)
F3 0.098(2) 0.094(2) 0.0648(17) 0.0317(15) -0.0285(15) 0.0071(17)
F4 0.0694(16) 0.0598(14) 0.0853(18) 0.0190(13) 0.0165(14) 0.0288(12)
F5 0.0655(16) 0.0639(15) 0.0681(16) -0.0034(12) -0.0004(12) -0.0090(12)
F6 0.0852(19) 0.0786(18) 0.0483(13) 0.0085(12) -0.0033(12) -0.0117(15)
N015 0.108(4) 0.073(3) 0.070(3) 0.012(2) -0.030(2) 0.022(3)
C30 0.090(3) 0.060(3) 0.050(2) 0.010(2) -0.010(2) 0.014(2)
C31 0.122(5) 0.096(4) 0.093(4) 0.030(3) 0.045(4) 0.045(4)

loop_
_atom_type_symbol
_atom_type_description
_atom_type_scat_dispersion_real
_atom_type_scat_dispersion_imag
_atom_type_scat_source
C C 0.0181 0.0091 'International Tables Vol C Tables 4.2.6.8 and 6.1.1.4'
H H 0.0000 0.0000 'International Tables Vol C Tables 4.2.6.8 and 6.1.1.4'
Co Co -2.3653 3.6143 'International Tables Vol C Tables 4.2.6.8 and 6.1.1.4'
F F 0.0727 0.0534 'International Tables Vol C Tables 4.2.6.8 and 6.1.1.4'
N N 0.0311 0.0180 'International Tables Vol C Tables 4.2.6.8 and 6.1.1.4'
O O 0.0492 0.0322 'International Tables Vol C Tables 4.2.6.8 and 6.1.1.4'
P P 0.2955 0.4335 'International Tables Vol C Tables 4.2.6.8 and 6.1.1.4'

loop_
_geom_angle_atom_site_label_1
_geom_angle_atom_site_label_2
_geom_angle_atom_site_label_3
_geom_angle
_geom_angle_site_symmetry_1
_geom_angle_site_symmetry_3
N004 CO01 N006 161.19(9) . 2_666
N004 CO01 O1 120.37(8) . 2_666
N006 CO01 O1 76.24(8) 2_666 2_666
N004 CO01 O1 76.50(8) . .
N006 CO01 O1 116.44(8) 2_666 .
O1 CO01 O1 83.84(8) 2_666 .
N004 CO01 N005 76.48(9) . .
N006 CO01 N005 92.45(9) 2_666 .
O1 CO01 N005 100.74(8) 2_666 .
O1 CO01 N005 150.89(8) . .
N004 CO01 N008 88.70(9) . 2_666
N006 CO01 N008 75.52(9) 2_666 2_666
O1 CO01 N008 150.83(8) 2_666 2_666
O1 CO01 N008 102.40(8) . 2_666
N005 CO01 N008 87.60(9) . 2_666
C13 O1 CO01 118.59(16) . 2_666
C13 O1 CO01 118.23(15) . .
CO01 O1 CO01 96.16(8) 2_666 .
C12 N004 C9 121.0(2) . .
C12 N004 CO01 119.91(17) . .
C9 N004 CO01 117.72(18) . .
C1 N005 C5 117.7(2) . .
C1 N005 CO01 131.53(19) . .
C5 N005 CO01 110.37(18) . .
C14 N006 C18 120.9(2) . .
C14 N006 CO01 119.32(18) . 2_666
C18 N006 CO01 119.27(18) . 2_666
C25 N008 C22 116.9(3) . .
C25 N008 CO01 131.7(2) . 2_666
C22 N008 CO01 111.34(18) . 2_666
N005 C1 C2 123.0(3) . .
N005 C1 H1 118.5 . .
C2 C1 H1 118.5 . .
C3 C2 C1 118.8(3) . .
C3 C2 H2 120.6 . .
C1 C2 H2 120.6 . .
C2 C3 C4 120.0(3) . .
C2 C3 H3 120.0 . .
C4 C3 H3 120.0 . .
C3 C4 C5 117.0(3) . .
C3 C4 C6 124.3(3) . .
C5 C4 C6 118.6(3) . .
N005 C5 C4 123.5(3) . .
N005 C5 C9 117.4(2) . .
C4 C5 C9 119.1(2) . .
C7 C6 C4 121.4(3) . .
C7 C6 H6 119.3 . .
C4 C6 H6 119.3 . .
C6 C7 C8 121.3(3) . .
C6 C7 H7 119.4 . .
C8 C7 H7 119.4 . .
C9 C8 C10 116.7(3) . .
C9 C8 C7 117.9(3) . .
C10 C8 C7 125.4(3) . .
N004 C9 C8 122.2(3) . .
N004 C9 C5 116.2(2) . .
C8 C9 C5 121.6(2) . .
C11 C10 C8 119.9(3) . .
C11 C10 H10 120.0 . .
C8 C10 H10 120.0 . .
C10 C11 C12 120.1(3) . .
C10 C11 H11 119.9 . .
C12 C11 H11 119.9 . .
N004 C12 C11 120.0(2) . .
N004 C12 C13 113.2(2) . .
C11 C12 C13 126.8(2) . .
O1 C13 C26 112.1(2) . .
O1 C13 C14 110.0(2) . .
C26 C13 C14 108.7(2) . .
O1 C13 C12 110.1(2) . .
C26 C13 C12 110.6(2) . .
C14 C13 C12 105.2(2) . .
N006 C14 C15 120.4(3) . .
N006 C14 C13 114.2(2) . .
C15 C14 C13 125.3(3) . .
C16 C15 C14 119.5(3) . .
C16 C15 H15 120.2 . .
C14 C15 H15 120.2 . .
C15 C16 C17 120.4(3) . .
C15 C16 H16 119.8 . .
C17 C16 H16 119.8 . .
C18 C17 C16 116.2(3) . .
C18 C17 C19 118.5(3) . .
C16 C17 C19 125.3(3) . .
N006 C18 C17 122.3(3) . .
N006 C18 C22 116.6(2) . .
C17 C18 C22 121.1(3) . .
C20 C19 C17 120.8(3) . .
C20 C19 H19 119.6 . .
C17 C19 H19 119.6 . .
C19 C20 C21 121.5(3) . .
C19 C20 H20 119.3 . .
C21 C20 H20 119.3 . .
C22 C21 C23 117.3(3) . .
C22 C21 C20 119.0(3) . .
C23 C21 C20 123.7(3) . .
N008 C22 C21 124.0(3) . .
N008 C22 C18 117.0(2) . .
C21 C22 C18 119.0(3) . .
C24 C23 C21 118.8(3) . .
C24 C23 H23 120.6 . .
C21 C23 H23 120.6 . .
C23 C24 C25 119.8(3) . .
C23 C24 H24 120.1 . .
C25 C24 H24 120.1 . .
N008 C25 C24 123.3(3) . .
N008 C25 H25 118.4 . .
C24 C25 H25 118.4 . .
C13 C26 C27 112.5(3) . .
C13 C26 H26A 109.1 . .
C27 C26 H26A 109.1 . .
C13 C26 H26B 109.1 . .
C27 C26 H26B 109.1 . .
H26A C26 H26B 107.8 . .
C28 C27 C26 118.2(4) . .
C28 C27 H27A 107.8 . .
C26 C27 H27A 107.8 . .
C28 C27 H27B 107.8 . .
C26 C27 H27B 107.8 . .
H27A C27 H27B 107.1 . .
C27 C28 C29 115.2(4) . .
C27 C28 H28A 108.5 . .
C29 C28 H28A 108.5 . .
C27 C28 H28B 108.5 . .
C29 C28 H28B 108.5 . .
H28A C28 H28B 107.5 . .
C28 C29 H29A 109.5 . .
C28 C29 H29B 109.5 . .
H29A C29 H29B 109.5 . .
C28 C29 H29C 109.5 . .
H29A C29 H29C 109.5 . .
H29B C29 H29C 109.5 . .
F4 P1 F3 90.42(17) . .
F4 P1 F5 89.97(15) . .
F3 P1 F5 90.28(17) . .
F4 P1 F2 90.65(16) . .
F3 P1 F2 89.87(16) . .
F5 P1 F2 179.35(16) . .
F4 P1 F1 177.05(19) . .
F3 P1 F1 92.4(2) . .
F5 P1 F1 89.13(18) . .
F2 P1 F1 90.24(18) . .
F4 P1 F6 89.76(16) . .
F3 P1 F6 179.74(19) . .
F5 P1 F6 89.52(15) . .
F2 P1 F6 90.33(15) . .
F1 P1 F6 87.43(19) . .
N015 C30 C31 177.2(6) . .
C30 C31 H31A 109.5 . .
C30 C31 H31B 109.5 . .
H31A C31 H31B 109.5 . .
C30 C31 H31C 109.5 . .
H31A C31 H31C 109.5 . .
H31B C31 H31C 109.5 . .

loop_
_geom_bond_atom_site_label_1
_geom_bond_atom_site_label_2
_geom_bond_distance
_geom_bond_site_symmetry_2
CO01 N004 2.040(2) .
CO01 N006 2.060(2) 2_666
CO01 O1 2.0896(19) 2_666
CO01 O1 2.0922(19) .
CO01 N005 2.231(2) .
CO01 N008 2.279(2) 2_666
O1 C13 1.388(3) .
O1 CO01 2.0896(19) 2_666
N004 C12 1.325(4) .
N004 C9 1.349(3) .
N005 C1 1.323(4) .
N005 C5 1.361(3) .
N006 C14 1.321(4) .
N006 C18 1.350(4) .
N006 CO01 2.060(2) 2_666
N008 C25 1.323(4) .
N008 C22 1.360(4) .
N008 CO01 2.279(2) 2_666
C1 C2 1.413(4) .
C1 H1 0.9500 .
C2 C3 1.372(5) .
C2 H2 0.9500 .
C3 C4 1.399(4) .
C3 H3 0.9500 .
C4 C5 1.406(4) .
C4 C6 1.440(4) .
C5 C9 1.426(4) .
C6 C7 1.352(5) .
C6 H6 0.9500 .
C7 C8 1.431(4) .
C7 H7 0.9500 .
C8 C9 1.402(4) .
C8 C10 1.404(4) .
C10 C11 1.375(4) .
C10 H10 0.9500 .
C11 C12 1.402(4) .
C11 H11 0.9500 .
C12 C13 1.544(4) .
C13 C26 1.503(4) .
C13 C14 1.538(4) .
C14 C15 1.410(4) .
C15 C16 1.372(4) .
C15 H15 0.9500 .
C16 C17 1.412(4) .
C16 H16 0.9500 .
C17 C18 1.405(4) .
C17 C19 1.432(4) .
C18 C22 1.437(4) .
C19 C20 1.357(5) .
C19 H19 0.9500 .
C20 C21 1.442(4) .
C20 H20 0.9500 .
C21 C22 1.404(4) .
C21 C23 1.408(4) .
C23 C24 1.366(5) .
C23 H23 0.9500 .
C24 C25 1.407(5) .
C24 H24 0.9500 .
C25 H25 0.9500 .
C26 C27 1.536(6) .
C26 H26A 0.9900 .
C26 H26B 0.9900 .
C27 C28 1.525(6) .
C27 H27A 0.9900 .
C27 H27B 0.9900 .
C28 C29 1.561(8) .
C28 H28A 0.9900 .
C28 H28B 0.9900 .
C29 H29A 0.9800 .
C29 H29B 0.9800 .
C29 H29C 0.9800 .
P1 F4 1.563(2) .
P1 F3 1.570(3) .
P1 F5 1.583(3) .
P1 F2 1.592(3) .
P1 F1 1.596(3) .
P1 F6 1.617(3) .
N015 C30 1.126(6) .
C30 C31 1.443(7) .
C31 H31A 0.9800 .
C31 H31B 0.9800 .
C31 H31C 0.9800 .

loop_
_geom_torsion_atom_site_label_1
_geom_torsion_atom_site_label_2
_geom_torsion_atom_site_label_3
_geom_torsion_atom_site_label_4
_geom_torsion
_geom_torsion_site_symmetry_1
C5 N005 C1 C2 1.8(4) .
CO01 N005 C1 C2 -169.8(2) .
N005 C1 C2 C3 -0.6(5) .
C1 C2 C3 C4 -1.2(4) .
C2 C3 C4 C5 1.7(4) .
C2 C3 C4 C6 -179.0(3) .
C1 N005 C5 C4 -1.2(4) .
CO01 N005 C5 C4 172.1(2) .
C1 N005 C5 C9 178.6(2) .
CO01 N005 C5 C9 -8.1(3) .
C3 C4 C5 N005 -0.5(4) .
C6 C4 C5 N005 -179.9(3) .
C3 C4 C5 C9 179.7(2) .
C6 C4 C5 C9 0.4(4) .
C3 C4 C6 C7 -177.9(3) .
C5 C4 C6 C7 1.4(4) .
C4 C6 C7 C8 -1.2(5) .
C6 C7 C8 C9 -0.9(4) .
C6 C7 C8 C10 179.0(3) .
C12 N004 C9 C8 -0.8(4) .
CO01 N004 C9 C8 -167.3(2) .
C12 N004 C9 C5 178.5(2) .
CO01 N004 C9 C5 12.0(3) .
C10 C8 C9 N004 2.1(4) .
C7 C8 C9 N004 -177.9(2) .
C10 C8 C9 C5 -177.2(2) .
C7 C8 C9 C5 2.8(4) .
N005 C5 C9 N004 -1.6(4) .
C4 C5 C9 N004 178.2(2) .
N005 C5 C9 C8 177.7(2) .
C4 C5 C9 C8 -2.5(4) .
C9 C8 C10 C11 -1.3(4) .
C7 C8 C10 C11 178.7(3) .
C8 C10 C11 C12 -0.7(4) .
C9 N004 C12 C11 -1.3(4) .
CO01 N004 C12 C11 164.9(2) .
C9 N004 C12 C13 176.8(2) .
CO01 N004 C12 C13 -17.0(3) .
C10 C11 C12 N004 2.0(4) .
C10 C11 C12 C13 -175.8(3) .
CO01 O1 C13 C26 117.8(2) 2_666
CO01 O1 C13 C26 -126.6(2) .
CO01 O1 C13 C14 -3.2(3) 2_666
CO01 O1 C13 C14 112.4(2) .
CO01 O1 C13 C12 -118.64(19) 2_666
CO01 O1 C13 C12 -3.1(3) .
N004 C12 C13 O1 12.4(3) .
C11 C12 C13 O1 -169.7(3) .
N004 C12 C13 C26 136.8(3) .
C11 C12 C13 C26 -45.3(4) .
N004 C12 C13 C14 -106.1(2) .
C11 C12 C13 C14 71.8(3) .
C18 N006 C14 C15 2.5(4) .
CO01 N006 C14 C15 -169.3(2) 2_666
C18 N006 C14 C13 -174.4(2) .
CO01 N006 C14 C13 13.9(3) 2_666
O1 C13 C14 N006 -6.6(3) .
C26 C13 C14 N006 -129.6(2) .
C12 C13 C14 N006 111.9(2) .
O1 C13 C14 C15 176.7(2) .
C26 C13 C14 C15 53.7(3) .
C12 C13 C14 C15 -64.8(3) .
N006 C14 C15 C16 -4.4(4) .
C13 C14 C15 C16 172.1(3) .
C14 C15 C16 C17 1.3(4) .
C15 C16 C17 C18 3.3(4) .
C15 C16 C17 C19 -177.4(3) .
C14 N006 C18 C17 2.5(4) .
CO01 N006 C18 C17 174.2(2) 2_666
C14 N006 C18 C22 -177.4(2) .
CO01 N006 C18 C22 -5.6(3) 2_666
C16 C17 C18 N006 -5.3(4) .
C19 C17 C18 N006 175.4(3) .
C16 C17 C18 C22 174.5(3) .
C19 C17 C18 C22 -4.8(4) .
C18 C17 C19 C20 2.5(4) .
C16 C17 C19 C20 -176.8(3) .
C17 C19 C20 C21 1.6(5) .
C19 C20 C21 C22 -3.4(5) .
C19 C20 C21 C23 175.8(3) .
C25 N008 C22 C21 -1.4(4) .
CO01 N008 C22 C21 -179.7(2) 2_666
C25 N008 C22 C18 176.6(3) .
CO01 N008 C22 C18 -1.7(3) 2_666
C23 C21 C22 N008 -0.2(4) .
C20 C21 C22 N008 179.1(3) .
C23 C21 C22 C18 -178.2(3) .
C20 C21 C22 C18 1.1(4) .
N006 C18 C22 N008 4.7(4) .
C17 C18 C22 N008 -175.1(2) .
N006 C18 C22 C21 -177.2(2) .
C17 C18 C22 C21 3.0(4) .
C22 C21 C23 C24 1.7(5) .
C20 C21 C23 C24 -177.6(3) .
C21 C23 C24 C25 -1.5(5) .
C22 N008 C25 C24 1.6(5) .
CO01 N008 C25 C24 179.6(3) 2_666
C23 C24 C25 N008 -0.2(6) .
O1 C13 C26 C27 61.8(3) .
C14 C13 C26 C27 -176.4(2) .
C12 C13 C26 C27 -61.4(3) .
C13 C26 C27 C28 -174.9(3) .
C26 C27 C28 C29 -177.7(3) .
